data_7115542
loop_
_publ_author_name
'Etienne Pair'
'Christophe Berini'
'Romain Noel'
'Morgane Sanselme'
'Vincent Levacher'
'Jean-Francois Briere'

_publ_section_title
;
 Organocatalysed multicomponent synthesis of pyrazolidinones: Meldrum's
 acid approach
;
_journal_name_full Chem.Commun.
_journal_page_first 10218
_journal_paper_doi 10.1039/C4cc04852k
_journal_volume 50
_journal_year 2014
_chemical_absolute_configuration ad
_chemical_compound_source 'synthesis as described'
_chemical_formula_moiety 'C16 H19 Br1 N2 O2'
_chemical_formula_sum 'C16 H19 Br N2 O2'
_chemical_formula_weight 351.24
_chemical_name_systematic
;
 ?
;
_space_group_IT_number 4
_symmetry_cell_setting monoclinic
_symmetry_Int_Tables_number 4
_symmetry_space_group_name_Hall 'P 2yb'
_symmetry_space_group_name_H-M 'P 1 21 1'
_atom_sites_solution_hydrogens geom
_atom_sites_solution_primary direct
_atom_sites_solution_secondary difmap
_audit_conform_dict_location ftp://ftp.iucr.org/pub/cif_core.dic
_audit_conform_dict_name cif_core.dic
_audit_conform_dict_version 2.4
_audit_creation_date 2014-02-19T11:28:46-00:00
_audit_creation_method 'WinGX routine CIF_UPDATE'
_cell_angle_alpha 90
_cell_angle_beta 99.976(6)
_cell_angle_gamma 90
_cell_formula_units_Z 2
_cell_length_a 6.137(2)
_cell_length_b 8.934(3)
_cell_length_c 14.270(5)
_cell_measurement_reflns_used 0
_cell_measurement_temperature 293(2)
_cell_measurement_theta_max 0
_cell_measurement_theta_min 0
_cell_measurement_wavelength 0.71073
_cell_volume 770.6(5)
_computing_molecular_graphics 'Ortep-3 for Windows (Farrugia, 1997)'
_computing_publication_material 'WinGX publication routines (Farrugia, 1999)'
_computing_structure_refinement 'SHELXL-97 (Sheldrick, 2008)'
_diffrn_ambient_temperature 293(2)
_diffrn_measured_fraction_theta_full 0.997
_diffrn_measured_fraction_theta_max 0.997
_diffrn_radiation_monochromator graphite
_diffrn_radiation_probe x-ray
_diffrn_radiation_type MoK\a
_diffrn_radiation_wavelength 0.71073
_diffrn_reflns_av_R_equivalents 0.0253
_diffrn_reflns_av_unetI/netI 0.0671
_diffrn_reflns_limit_h_max 7
_diffrn_reflns_limit_h_min -7
_diffrn_reflns_limit_k_max 11
_diffrn_reflns_limit_k_min -11
_diffrn_reflns_limit_l_max 17
_diffrn_reflns_limit_l_min -17
_diffrn_reflns_number 6180
_diffrn_reflns_theta_full 26.38
_diffrn_reflns_theta_max 26.38
_diffrn_reflns_theta_min 1.45
_exptl_absorpt_coefficient_mu 2.673
_exptl_absorpt_correction_type none
_exptl_crystal_colour colourless
_exptl_crystal_density_diffrn 1.514
_exptl_crystal_density_method 'not measured'
_exptl_crystal_description prism
_exptl_crystal_F_000 360
_exptl_crystal_size_max 0.2
_exptl_crystal_size_mid 0.1
_exptl_crystal_size_min 0.1
_refine_diff_density_max 0.394
_refine_diff_density_min -0.204
_refine_diff_density_rms 0.05
_refine_ls_abs_structure_details 'Flack H D (1983), Acta Cryst. A39, 876-881'
_refine_ls_abs_structure_Flack 0.009(10)
_refine_ls_extinction_method none
_refine_ls_goodness_of_fit_ref 0.93
_refine_ls_hydrogen_treatment constr
_refine_ls_matrix_type full
_refine_ls_number_parameters 192
_refine_ls_number_reflns 3117
_refine_ls_number_restraints 1
_refine_ls_restrained_S_all 0.929
_refine_ls_R_factor_all 0.0529
_refine_ls_R_factor_gt 0.0381
_refine_ls_shift/su_max 0.001
_refine_ls_shift/su_mean 0
_refine_ls_structure_factor_coef Fsqd
_refine_ls_weighting_details 'calc w=1/[\s^2^(Fo^2^)+(0.0310P)^2^+0.0000P] where P=(Fo^2^+2Fc^2^)/3'
_refine_ls_weighting_scheme calc
_refine_ls_wR_factor_gt 0.0817
_refine_ls_wR_factor_ref 0.086
_reflns_number_gt 2444
_reflns_number_total 3117
_reflns_threshold_expression >2\s(I)
_cod_data_source_file c4cc04852k2.cif
_cod_data_source_block cb719
_cod_original_cell_volume 770.6(4)
_cod_original_sg_symbol_H-M 'P 21'
_cod_database_code 7115542

loop_
_symmetry_equiv_pos_as_xyz
'x, y, z'
'-x, y+1/2, -z'

loop_
_atom_site_label
_atom_site_type_symbol
_atom_site_fract_x
_atom_site_fract_y
_atom_site_fract_z
_atom_site_U_iso_or_equiv
_atom_site_adp_type
_atom_site_occupancy
_atom_site_symmetry_multiplicity
_atom_site_calc_flag
_atom_site_refinement_flags
C1 C 1.3678(6) 0.9251(5) 0.9577(3) 0.0529(9) Uani 1 1 d .
H1 H 1.4938 0.9818 0.9556 0.063 Uiso 1 1 calc R
C2 C 1.1979(7) 0.9255(5) 0.8799(3) 0.0559(10) Uani 1 1 d .
H2 H 1.2103 0.9825 0.8266 0.067 Uiso 1 1 calc R
C3 C 1.0127(5) 0.8423(6) 0.8816(2) 0.0448(7) Uani 1 1 d .
C4 C 0.9981(7) 0.7535(4) 0.9598(3) 0.0483(9) Uani 1 1 d .
H4 H 0.8748 0.6931 0.9603 0.058 Uiso 1 1 calc R
C5 C 1.1681(6) 0.7553(4) 1.0371(2) 0.0460(9) Uani 1 1 d .
H5 H 1.1572 0.6965 1.0899 0.055 Uiso 1 1 calc R
C6 C 1.3546(5) 0.8429(6) 1.03775(18) 0.0391(6) Uani 1 1 d .
C7 C 1.5350(5) 0.8484(6) 1.1242(2) 0.0443(7) Uani 1 1 d .
H7A H 1.6712 0.8106 1.1073 0.053 Uiso 1 1 calc R
H7B H 1.4951 0.7837 1.1731 0.053 Uiso 1 1 calc R
C8 C 1.5740(6) 1.0051(4) 1.1635(2) 0.0392(8) Uani 1 1 d .
H8A H 1.4364 1.0431 1.1789 0.047 Uiso 1 1 calc R
H8B H 1.6149 1.069 1.1144 0.047 Uiso 1 1 calc R
C9 C 1.7527(5) 1.0164(4) 1.2519(2) 0.0365(8) Uani 1 1 d .
H9 H 1.766 1.1208 1.2734 0.044 Uiso 1 1 calc R
C10 C 1.9818(5) 0.9582(4) 1.2391(3) 0.0425(8) Uani 1 1 d .
H10A H 1.9875 0.9438 1.1722 0.051 Uiso 1 1 calc R
H10B H 2.0965 1.0285 1.2655 0.051 Uiso 1 1 calc R
C11 C 2.0130(5) 0.8109(4) 1.2917(2) 0.0379(9) Uani 1 1 d .
C12 C 1.5720(5) 0.9316(4) 1.3940(2) 0.0383(8) Uani 1 1 d .
C13 C 1.6239(6) 0.7988(4) 1.4572(3) 0.0521(11) Uani 1 1 d .
H13A H 1.4902 0.7417 1.459 0.063 Uiso 1 1 calc R
H13B H 1.6838 0.831 1.5214 0.063 Uiso 1 1 calc R
C14 C 1.7937(5) 0.7010(4) 1.4182(2) 0.0366(7) Uani 1 1 d .
C15 C 1.9942(7) 0.6715(5) 1.4916(3) 0.0659(12) Uani 1 1 d .
H15A H 2.0954 0.6094 1.4648 0.099 Uiso 1 1 calc R
H15B H 1.9512 0.6214 1.5451 0.099 Uiso 1 1 calc R
H15C H 2.0647 0.7646 1.5121 0.099 Uiso 1 1 calc R
C16 C 1.6922(8) 0.5583(5) 1.3751(3) 0.0607(11) Uani 1 1 d .
H16A H 1.5683 0.5815 1.3264 0.091 Uiso 1 1 calc R
H16B H 1.6431 0.499 1.4236 0.091 Uiso 1 1 calc R
H16C H 1.8003 0.5033 1.3479 0.091 Uiso 1 1 calc R
Br01 Br 0.78253(6) 0.84256(6) 0.77526(2) 0.06661(16) Uani 1 1 d .
N1 N 1.8485(5) 0.7998(3) 1.3426(2) 0.0442(8) Uani 1 1 d .
N2 N 1.7069(5) 0.9220(3) 1.32937(19) 0.0390(6) Uani 1 1 d .
O1 O 1.4383(4) 1.0315(3) 1.39762(18) 0.0538(6) Uani 1 1 d .
O2 O 2.1566(4) 0.7184(3) 1.2890(2) 0.0573(7) Uani 1 1 d .

loop_
_atom_site_aniso_label
_atom_site_aniso_U_11
_atom_site_aniso_U_22
_atom_site_aniso_U_33
_atom_site_aniso_U_23
_atom_site_aniso_U_13
_atom_site_aniso_U_12
C1 0.050(2) 0.062(2) 0.047(2) 0.0003(19) 0.0088(17) -0.018(2)
C2 0.074(3) 0.055(2) 0.038(2) 0.0066(18) 0.0094(18) -0.010(2)
C3 0.0522(18) 0.0385(16) 0.0426(16) -0.003(2) 0.0055(13) 0.006(3)
C4 0.049(2) 0.048(2) 0.049(2) 0.0007(18) 0.0113(18) -0.0048(18)
C5 0.054(2) 0.049(2) 0.0366(18) 0.0046(16) 0.0135(17) 0.0020(17)
C6 0.0437(17) 0.0392(15) 0.0351(15) -0.004(2) 0.0093(12) -0.004(2)
C7 0.0447(17) 0.0433(17) 0.0440(16) 0.004(2) 0.0049(13) 0.001(2)
C8 0.0382(18) 0.0418(19) 0.0375(18) 0.0041(15) 0.0066(14) 0.0047(15)
C9 0.0388(19) 0.0349(18) 0.0356(17) 0.0027(14) 0.0062(14) 0.0001(15)
C10 0.0362(19) 0.050(2) 0.0430(19) 0.0034(16) 0.0123(15) -0.0046(16)
C11 0.0313(16) 0.045(3) 0.0405(16) -0.0005(15) 0.0135(13) -0.0014(16)
C12 0.0323(18) 0.049(2) 0.0337(17) -0.0028(15) 0.0069(14) -0.0007(16)
C13 0.055(2) 0.057(3) 0.050(2) 0.0123(17) 0.0271(18) 0.0103(18)
C14 0.0328(18) 0.0428(18) 0.0351(17) 0.0081(14) 0.0087(14) 0.0023(15)
C15 0.046(2) 0.086(3) 0.062(2) 0.020(2) -0.0027(19) 0.006(2)
C16 0.075(3) 0.056(3) 0.054(2) -0.0017(19) 0.019(2) -0.011(2)
Br01 0.0699(3) 0.0595(2) 0.0611(2) 0.0046(3) -0.01500(17) -0.0005(3)
N1 0.0398(15) 0.050(2) 0.0475(16) 0.0164(12) 0.0199(13) 0.0160(14)
N2 0.0376(16) 0.0438(16) 0.0380(15) 0.0100(13) 0.0131(13) 0.0134(14)
O1 0.0513(15) 0.0612(16) 0.0504(15) -0.0067(12) 0.0130(12) 0.0197(14)
O2 0.0461(16) 0.0604(16) 0.0721(18) 0.0087(14) 0.0287(14) 0.0207(14)

loop_
_atom_type_symbol
_atom_type_description
_atom_type_scat_dispersion_real
_atom_type_scat_dispersion_imag
_atom_type_scat_source
C C 0.0033 0.0016 'International Tables Vol C Tables 4.2.6.8 and 6.1.1.4'
H H 0 0 'International Tables Vol C Tables 4.2.6.8 and 6.1.1.4'
Br Br -0.2901 2.4595 'International Tables Vol C Tables 4.2.6.8 and 6.1.1.4'
N N 0.0061 0.0033 'International Tables Vol C Tables 4.2.6.8 and 6.1.1.4'
O O 0.0106 0.006 'International Tables Vol C Tables 4.2.6.8 and 6.1.1.4'

loop_
_geom_angle_atom_site_label_1
_geom_angle_atom_site_label_2
_geom_angle_atom_site_label_3
_geom_angle
C6 C1 C2 121.6(3)
C6 C1 H1 119.2
C2 C1 H1 119.2
C3 C2 C1 119.9(3)
C3 C2 H2 120
C1 C2 H2 120
C2 C3 C4 119.9(3)
C2 C3 Br01 119.7(3)
C4 C3 Br01 120.3(3)
C5 C4 C3 119.4(3)
C5 C4 H4 120.3
C3 C4 H4 120.3
C4 C5 C6 121.4(3)
C4 C5 H5 119.3
C6 C5 H5 119.3
C1 C6 C5 117.7(3)
C1 C6 C7 121.5(4)
C5 C6 C7 120.8(3)
C6 C7 C8 112.4(4)
C6 C7 H7A 109.1
C8 C7 H7A 109.1
C6 C7 H7B 109.1
C8 C7 H7B 109.1
H7A C7 H7B 107.9
C7 C8 C9 114.4(3)
C7 C8 H8A 108.7
C9 C8 H8A 108.7
C7 C8 H8B 108.7
C9 C8 H8B 108.7
H8A C8 H8B 107.6
N2 C9 C8 112.6(3)
N2 C9 C10 101.2(3)
C8 C9 C10 114.9(3)
N2 C9 H9 109.3
C8 C9 H9 109.3
C10 C9 H9 109.3
C11 C10 C9 106.0(3)
C11 C10 H10A 110.5
C9 C10 H10A 110.5
C11 C10 H10B 110.5
C9 C10 H10B 110.5
H10A C10 H10B 108.7
O2 C11 N1 125.7(3)
O2 C11 C10 127.4(3)
N1 C11 C10 106.9(3)
O1 C12 N2 125.0(3)
O1 C12 C13 129.2(3)
N2 C12 C13 105.8(3)
C12 C13 C14 108.7(3)
C12 C13 H13A 110
C14 C13 H13A 110
C12 C13 H13B 110
C14 C13 H13B 110
H13A C13 H13B 108.3
N1 C14 C15 110.7(3)
N1 C14 C16 109.8(3)
C15 C14 C16 111.7(3)
N1 C14 C13 100.4(2)
C15 C14 C13 112.0(3)
C16 C14 C13 111.8(3)
C14 C15 H15A 109.5
C14 C15 H15B 109.5
H15A C15 H15B 109.5
C14 C15 H15C 109.5
H15A C15 H15C 109.5
H15B C15 H15C 109.5
C14 C16 H16A 109.5
C14 C16 H16B 109.5
H16A C16 H16B 109.5
C14 C16 H16C 109.5
H16A C16 H16C 109.5
H16B C16 H16C 109.5
C11 N1 N2 112.2(3)
C11 N1 C14 136.5(3)
N2 N1 C14 110.7(2)
C12 N2 N1 113.7(3)
C12 N2 C9 135.0(3)
N1 N2 C9 111.1(2)

loop_
_geom_bond_atom_site_label_1
_geom_bond_atom_site_label_2
_geom_bond_distance
C1 C6 1.372(5)
C1 C2 1.385(5)
C1 H1 0.93
C2 C3 1.362(5)
C2 H2 0.93
C3 C4 1.385(5)
C3 Br01 1.886(3)
C4 C5 1.381(5)
C4 H4 0.93
C5 C6 1.385(6)
C5 H5 0.93
C6 C7 1.509(4)
C7 C8 1.512(6)
C7 H7A 0.97
C7 H7B 0.97
C8 C9 1.524(4)
C8 H8A 0.97
C8 H8B 0.97
C9 N2 1.456(4)
C9 C10 1.540(5)
C9 H9 0.98
C10 C11 1.510(5)
C10 H10A 0.97
C10 H10B 0.97
C11 O2 1.214(4)
C11 N1 1.346(4)
C12 O1 1.219(4)
C12 N2 1.345(4)
C12 C13 1.491(5)
C13 C14 1.536(5)
C13 H13A 0.97
C13 H13B 0.97
C14 N1 1.476(4)
C14 C15 1.495(5)
C14 C16 1.503(5)
C15 H15A 0.96
C15 H15B 0.96
C15 H15C 0.96
C16 H16A 0.96
C16 H16B 0.96
C16 H16C 0.96
N1 N2 1.388(4)

loop_
_geom_torsion_atom_site_label_1
_geom_torsion_atom_site_label_2
_geom_torsion_atom_site_label_3
_geom_torsion_atom_site_label_4
_geom_torsion
C6 C1 C2 C3 -0.4(6)
C1 C2 C3 C4 -2.2(6)
C1 C2 C3 Br01 -179.7(3)
C2 C3 C4 C5 2.8(6)
Br01 C3 C4 C5 -179.8(3)
C3 C4 C5 C6 -0.8(6)
C2 C1 C6 C5 2.3(6)
C2 C1 C6 C7 -177.0(4)
C4 C5 C6 C1 -1.7(6)
C4 C5 C6 C7 177.6(4)
C1 C6 C7 C8 58.4(5)
C5 C6 C7 C8 -120.9(5)
C6 C7 C8 C9 179.2(3)
C7 C8 C9 N2 -57.5(4)
C7 C8 C9 C10 57.6(4)
N2 C9 C10 C11 15.0(3)
C8 C9 C10 C11 -106.5(3)
C9 C10 C11 O2 169.2(3)
C9 C10 C11 N1 -10.4(4)
O1 C12 C13 C14 176.1(4)
N2 C12 C13 C14 -4.4(4)
C12 C13 C14 N1 7.9(4)
C12 C13 C14 C15 125.4(3)
C12 C13 C14 C16 -108.5(4)
O2 C11 N1 N2 -178.6(3)
C10 C11 N1 N2 1.0(4)
O2 C11 N1 C14 10.9(7)
C10 C11 N1 C14 -169.5(4)
C15 C14 N1 C11 43.4(6)
C16 C14 N1 C11 -80.4(5)
C13 C14 N1 C11 161.8(4)
C15 C14 N1 N2 -127.2(3)
C16 C14 N1 N2 109.0(3)
C13 C14 N1 N2 -8.8(4)
O1 C12 N2 N1 178.1(3)
C13 C12 N2 N1 -1.4(4)
O1 C12 N2 C9 3.8(6)
C13 C12 N2 C9 -175.7(4)
C11 N1 N2 C12 -166.0(3)
C14 N1 N2 C12 7.1(4)
C11 N1 N2 C9 9.7(4)
C14 N1 N2 C9 -177.3(3)
C8 C9 N2 C12 -77.6(5)
C10 C9 N2 C12 159.2(4)
C8 C9 N2 N1 108.0(3)
C10 C9 N2 N1 -15.1(3)
